data_4121566
loop_
_publ_author_name
'Hu, Xirui'
'Maimone, Thomas J.'

_publ_section_title
;
 Four-Step Synthesis of the Antimalarial Cardamom Peroxide via an Oxygen
 Stitching Strategy.
;
_journal_issue 14
_journal_name_full 'Journal of the American Chemical Society'
_journal_page_first 5287
_journal_page_last 5290
_journal_paper_doi 10.1021/ja502208z
_journal_volume 136
_journal_year 2014
_chemical_absolute_configuration ad
_chemical_formula_sum 'C20 H28 O5'
_chemical_formula_weight 348.42
_chemical_name_common XH_NP_1
_chemical_name_systematic
; 
 maimone18 
;
_space_group.centring_type P

_space_group_crystal_system orthorhombic
_space_group_IT_number 19
_space_group_name_Hall 'P 2ac 2ab'
_space_group_name_H-M_alt 'P 21 21 21'
_symmetry_space_group_name_Hall 'P 2ac 2ab'
_symmetry_space_group_name_H-M 'P 21 21 21'
_atom_sites_solution_hydrogens geom
_atom_sites_solution_primary iterative
_atom_sites_solution_secondary difmap
_audit_creation_method SHELXL-2013
_cell_angle_alpha 90
_cell_angle_beta 90
_cell_angle_gamma 90
_cell_formula_units_Z 4
_cell_length_a 6.4066(3)
_cell_length_b 12.6083(6)
_cell_length_c 22.0227(11)
_cell_measurement_reflns_used 9832
_cell_measurement_temperature 100(2)
_cell_measurement_theta_max 68.28
_cell_measurement_theta_min 4.01
_cell_volume 1778.91(15)
_computing_cell_refinement 'Bruker SAINT'
_computing_data_collection 'Bruker APEX2'
_computing_data_reduction 'Bruker SAINT'
_computing_molecular_graphics ORTEP-32
_computing_publication_material WinGX
_computing_structure_refinement SHELXL-2013
_computing_structure_solution SHELXT
_diffrn_ambient_temperature 100(2)
_diffrn_detector_area_resol_mean 8.366
_diffrn_measured_fraction_theta_full 1.000
_diffrn_measured_fraction_theta_max 0.998
_diffrn_measurement_device_type 'Bruker APEX-II CCD'
_diffrn_measurement_method 'phi and omega scans'
_diffrn_radiation_type CuK\a
_diffrn_radiation_wavelength 1.54178
_diffrn_reflns_av_R_equivalents 0.0218
_diffrn_reflns_av_unetI/netI 0.0117
_diffrn_reflns_Laue_measured_fraction_full 1.000
_diffrn_reflns_Laue_measured_fraction_max 0.998
_diffrn_reflns_limit_h_max 7
_diffrn_reflns_limit_h_min -7
_diffrn_reflns_limit_k_max 14
_diffrn_reflns_limit_k_min -15
_diffrn_reflns_limit_l_max 26
_diffrn_reflns_limit_l_min -25
_diffrn_reflns_number 25275
_diffrn_reflns_point_group_measured_fraction_full 1.000
_diffrn_reflns_point_group_measured_fraction_max 0.996
_diffrn_reflns_theta_full 67.000
_diffrn_reflns_theta_max 68.277
_diffrn_reflns_theta_min 4.014
_diffrn_source 'microfocus rotating anode'
_exptl_absorpt_coefficient_mu 0.750
_exptl_absorpt_correction_T_max 0.929
_exptl_absorpt_correction_T_min 0.863
_exptl_absorpt_correction_type multi-scan
_exptl_absorpt_process_details SADABS
_exptl_crystal_colour colorless
_exptl_crystal_density_diffrn 1.301
_exptl_crystal_description needle
_exptl_crystal_F_000 752
_exptl_crystal_size_max 0.060
_exptl_crystal_size_mid 0.030
_exptl_crystal_size_min 0.020
_refine_diff_density_max 0.339
_refine_diff_density_min -0.166
_refine_diff_density_rms 0.047
_refine_ls_abs_structure_details
; 
 Flack x determined using 1322 quotients [(I+)-(I-)]/[(I+)+(I-)] 
 (Parsons and Flack (2004), Acta Cryst. A60, s61). 
;
_refine_ls_abs_structure_Flack 0.04(4)
_refine_ls_extinction_method none
_refine_ls_goodness_of_fit_ref 1.045
_refine_ls_hydrogen_treatment constr
_refine_ls_matrix_type full
_refine_ls_number_parameters 231
_refine_ls_number_reflns 3253
_refine_ls_number_restraints 0
_refine_ls_restrained_S_all 1.045
_refine_ls_R_factor_all 0.0392
_refine_ls_R_factor_gt 0.0388
_refine_ls_shift/su_max 0.000
_refine_ls_shift/su_mean 0.000
_refine_ls_structure_factor_coef Fsqd
_refine_ls_weighting_details 'w=1/[\s^2^(Fo^2^)+(0.0668P)^2^+0.6005P] where P=(Fo^2^+2Fc^2^)/3'
_refine_ls_weighting_scheme calc
_refine_ls_wR_factor_gt 0.1028
_refine_ls_wR_factor_ref 0.1032
_reflns_Friedel_coverage 0.710
_reflns_Friedel_fraction_full 1.000
_reflns_Friedel_fraction_max 0.993
_reflns_number_gt 3198
_reflns_number_total 3253
_reflns_threshold_expression 'I > 2\s(I)'
_cod_data_source_file ja502208z_si_001.cif
_cod_data_source_block maimone18
_cod_depositor_comments
;Adding full bibliography for 4121564--4121567.cif.

The following automatic conversions were performed:

'_space_group.centring_type' value 'primitive' was replaced with the
value 'P' as specified in the replacement file
'/home/antanas/src/cod-tools/trunk/data/replacement-values/replacement_values.lst'.

Automatic conversion script
Id: cif_fix_values 5642 2017-10-24 12:04:52Z antanas 
;
_cod_database_code 4121566
_shelx_space_group_comment
; 
The symmetry employed for this shelxl refinement is uniquely defined 
by the following loop, which should always be used as a source of 
symmetry information in preference to the above space-group names. 
They are only intended as comments. 
;
_shelx_estimated_absorpt_t_min 0.956
_shelx_estimated_absorpt_t_max 0.985
_shelxl_version_number 2013-4

loop_
_space_group_symop_operation_xyz
'x, y, z'
'-x+1/2, -y, z+1/2'
'-x, y+1/2, -z+1/2'
'x+1/2, -y+1/2, -z'

loop_
_atom_site_label
_atom_site_type_symbol
_atom_site_fract_x
_atom_site_fract_y
_atom_site_fract_z
_atom_site_U_iso_or_equiv
_atom_site_adp_type
_atom_site_occupancy
_atom_site_site_symmetry_order
_atom_site_calc_flag
_atom_site_refinement_flags_posn
_atom_site_refinement_flags_adp
C1 C 0.2027(4) 0.48870(19) 0.88642(11) 0.0257(5) Uani 1 1 d . .
H1 H 0.0681 0.4964 0.9090 0.031 Uiso 1 1 calc R U
C2 C 0.1676(4) 0.5217(2) 0.81958(11) 0.0299(6) Uani 1 1 d . .
H2A H 0.0190 0.5107 0.8090 0.036 Uiso 1 1 calc R U
H2B H 0.1984 0.5983 0.8152 0.036 Uiso 1 1 calc R U
C3 C 0.3043(4) 0.4591(2) 0.77487(11) 0.0296(6) Uani 1 1 d . .
H3 H 0.3153 0.4899 0.7331 0.035 Uiso 1 1 calc R U
C4 C 0.2565(4) 0.3383(2) 0.77762(11) 0.0288(5) Uani 1 1 d . .
C5 C 0.4012(4) 0.3387(2) 0.83592(10) 0.0251(5) Uani 1 1 d . .
H5 H 0.4902 0.2740 0.8407 0.030 Uiso 1 1 calc R U
C6 C 0.2827(4) 0.37246(19) 0.89400(10) 0.0230(5) Uani 1 1 d . .
C7 C 0.4297(4) 0.35768(18) 0.94890(10) 0.0222(5) Uani 1 1 d . .
C8 C 0.6225(4) 0.42490(18) 0.95677(11) 0.0232(5) Uani 1 1 d . .
H8A H 0.6773 0.4473 0.9167 0.028 Uiso 1 1 calc R U
H8B H 0.7326 0.3844 0.9782 0.028 Uiso 1 1 calc R U
C9 C 0.5575(4) 0.52186(19) 0.99426(11) 0.0238(5) Uani 1 1 d . .
C10 C 0.7098(4) 0.61690(18) 0.98460(11) 0.0255(5) Uani 1 1 d . .
C11 C 0.7592(4) 0.6845(2) 1.04024(12) 0.0308(6) Uani 1 1 d . .
H11A H 0.9112 0.6983 1.0416 0.037 Uiso 1 1 calc R U
H11B H 0.6872 0.7537 1.0364 0.037 Uiso 1 1 calc R U
C12 C 0.6925(4) 0.63196(19) 1.09927(12) 0.0279(5) Uani 1 1 d . .
H12 H 0.7340 0.6700 1.1372 0.033 Uiso 1 1 calc R U
C13 C 0.7424(4) 0.51064(19) 1.09789(11) 0.0241(5) Uani 1 1 d . .
C14 C 0.5303(4) 0.49971(18) 1.06200(11) 0.0226(5) Uani 1 1 d . .
H14 H 0.4465 0.4351 1.0719 0.027 Uiso 1 1 calc R U
C15 C 0.5149(4) 0.4359(2) 0.80687(11) 0.0294(6) Uani 1 1 d . .
H15A H 0.5585 0.4909 0.8364 0.035 Uiso 1 1 calc R U
H15B H 0.6301 0.4170 0.7789 0.035 Uiso 1 1 calc R U
C16 C 0.4584(4) 0.6030(2) 1.09421(12) 0.0272(5) Uani 1 1 d . .
H16A H 0.3764 0.6515 1.0681 0.033 Uiso 1 1 calc R U
H16B H 0.3886 0.5912 1.1337 0.033 Uiso 1 1 calc R U
C17 C 0.3653(5) 0.2749(2) 0.72714(12) 0.0370(6) Uani 1 1 d . .
H17A H 0.3557 0.1989 0.7362 0.055 Uiso 1 1 calc R U
H17B H 0.5125 0.2958 0.7249 0.055 Uiso 1 1 calc R U
H17C H 0.2973 0.2895 0.6882 0.055 Uiso 1 1 calc R U
C18 C 0.0273(4) 0.3052(2) 0.77814(12) 0.0318(6) Uani 1 1 d . .
H18A H -0.0373 0.3242 0.7393 0.048 Uiso 1 1 calc R U
H18B H -0.0453 0.3419 0.8112 0.048 Uiso 1 1 calc R U
H18C H 0.0173 0.2284 0.7843 0.048 Uiso 1 1 calc R U
C19 C 0.9487(4) 0.4749(2) 1.07013(12) 0.0277(5) Uani 1 1 d . .
H19A H 1.0641 0.4970 1.0964 0.042 Uiso 1 1 calc R U
H19B H 0.9653 0.5072 1.0299 0.042 Uiso 1 1 calc R U
H19C H 0.9492 0.3975 1.0662 0.042 Uiso 1 1 calc R U
C20 C 0.7215(4) 0.4590(2) 1.16057(11) 0.0288(5) Uani 1 1 d . .
H20A H 0.7168 0.3817 1.1560 0.043 Uiso 1 1 calc R U
H20B H 0.5927 0.4836 1.1800 0.043 Uiso 1 1 calc R U
H20C H 0.8416 0.4787 1.1857 0.043 Uiso 1 1 calc R U
O1 O 0.3504(3) 0.55503(13) 0.97551(8) 0.0257(4) Uani 1 1 d . .
O2 O 0.3488(3) 0.56660(13) 0.90901(7) 0.0266(4) Uani 1 1 d . .
O3 O 0.1088(3) 0.30542(13) 0.90268(7) 0.0257(4) Uani 1 1 d . .
H3A H 0.1066 0.2841 0.9388 0.039 Uiso 1 1 calc R U
O4 O 0.3864(3) 0.29038(13) 0.98616(7) 0.0258(4) Uani 1 1 d . .
O5 O 0.7832(3) 0.63496(14) 0.93521(8) 0.0316(4) Uani 1 1 d . .

loop_
_atom_site_aniso_label
_atom_site_aniso_U_11
_atom_site_aniso_U_22
_atom_site_aniso_U_33
_atom_site_aniso_U_23
_atom_site_aniso_U_13
_atom_site_aniso_U_12
C1 0.0209(11) 0.0286(12) 0.0278(12) 0.0009(9) -0.0002(9) 0.0029(10)
C2 0.0285(13) 0.0304(13) 0.0306(13) 0.0061(10) -0.0033(10) 0.0044(10)
C3 0.0273(13) 0.0382(13) 0.0233(11) 0.0086(10) -0.0002(10) 0.0034(11)
C4 0.0284(13) 0.0353(13) 0.0226(11) 0.0039(10) -0.0025(10) 0.0072(11)
C5 0.0224(11) 0.0294(12) 0.0235(12) 0.0029(9) -0.0009(9) 0.0052(10)
C6 0.0205(11) 0.0257(11) 0.0227(11) 0.0000(9) 0.0006(9) 0.0001(9)
C7 0.0234(11) 0.0208(11) 0.0224(11) -0.0019(9) 0.0029(9) 0.0044(9)
C8 0.0227(11) 0.0222(11) 0.0246(11) -0.0004(9) -0.0004(9) 0.0012(10)
C9 0.0224(11) 0.0211(11) 0.0279(12) 0.0007(9) 0.0012(9) -0.0006(9)
C10 0.0251(12) 0.0196(11) 0.0318(13) 0.0022(9) -0.0006(10) 0.0011(10)
C11 0.0340(14) 0.0204(11) 0.0379(14) -0.0016(10) -0.0002(11) -0.0049(10)
C12 0.0300(13) 0.0224(11) 0.0312(12) -0.0050(10) 0.0002(11) -0.0023(10)
C13 0.0228(11) 0.0224(11) 0.0271(12) -0.0036(9) -0.0011(10) -0.0015(9)
C14 0.0200(11) 0.0213(11) 0.0265(12) -0.0021(9) 0.0012(9) -0.0014(9)
C15 0.0242(12) 0.0378(14) 0.0262(12) 0.0081(11) 0.0027(10) 0.0033(11)
C16 0.0265(12) 0.0249(12) 0.0301(12) -0.0052(10) -0.0002(10) 0.0007(10)
C17 0.0413(15) 0.0469(15) 0.0228(11) 0.0002(11) -0.0020(11) 0.0128(13)
C18 0.0323(13) 0.0367(14) 0.0265(12) 0.0020(11) -0.0081(11) 0.0029(11)
C19 0.0215(11) 0.0289(12) 0.0328(13) -0.0015(11) -0.0025(10) -0.0015(10)
C20 0.0321(13) 0.0276(12) 0.0268(12) -0.0021(10) -0.0026(10) -0.0002(11)
O1 0.0261(9) 0.0249(8) 0.0263(8) -0.0003(6) -0.0005(7) 0.0034(7)
O2 0.0295(9) 0.0229(8) 0.0275(9) 0.0039(7) -0.0007(7) 0.0010(7)
O3 0.0248(8) 0.0289(9) 0.0233(8) 0.0023(7) -0.0001(7) -0.0042(7)
O4 0.0303(9) 0.0220(8) 0.0251(8) 0.0025(6) -0.0026(7) -0.0020(7)
O5 0.0322(9) 0.0270(9) 0.0356(10) 0.0040(7) 0.0067(8) -0.0032(8)

loop_
_atom_type_symbol
_atom_type_description
_atom_type_scat_dispersion_real
_atom_type_scat_dispersion_imag
_atom_type_scat_source
C C 0.0181 0.0091 'International Tables Vol C Tables 4.2.6.8 and 6.1.1.4'
H H 0.0000 0.0000 'International Tables Vol C Tables 4.2.6.8 and 6.1.1.4'
O O 0.0492 0.0322 'International Tables Vol C Tables 4.2.6.8 and 6.1.1.4'

loop_
_geom_angle_atom_site_label_1
_geom_angle_atom_site_label_2
_geom_angle_atom_site_label_3
_geom_angle
O2 C1 C2 103.82(19)
O2 C1 C6 112.87(19)
C2 C1 C6 113.7(2)
O2 C1 H1 108.7
C2 C1 H1 108.7
C6 C1 H1 108.7
C3 C2 C1 112.9(2)
C3 C2 H2A 109.0
C1 C2 H2A 109.0
C3 C2 H2B 109.0
C1 C2 H2B 109.0
H2A C2 H2B 107.8
C2 C3 C15 107.6(2)
C2 C3 C4 111.5(2)
C15 C3 C4 88.2(2)
C2 C3 H3 115.5
C15 C3 H3 115.5
C4 C3 H3 115.5
C18 C4 C17 107.5(2)
C18 C4 C3 117.2(2)
C17 C4 C3 113.1(2)
C18 C4 C5 123.9(2)
C17 C4 C5 108.8(2)
C3 C4 C5 85.02(19)
C6 C5 C15 110.5(2)
C6 C5 C4 112.56(19)
C15 C5 C4 86.76(18)
C6 C5 H5 114.6
C15 C5 H5 114.6
C4 C5 H5 114.6
O3 C6 C7 107.65(18)
O3 C6 C5 109.53(19)
C7 C6 C5 108.33(18)
O3 C6 C1 108.53(19)
C7 C6 C1 113.40(19)
C5 C6 C1 109.34(19)
O4 C7 C8 120.2(2)
O4 C7 C6 118.3(2)
C8 C7 C6 121.5(2)
C7 C8 C9 106.71(19)
C7 C8 H8A 110.4
C9 C8 H8A 110.4
C7 C8 H8B 110.4
C9 C8 H8B 110.4
H8A C8 H8B 108.6
O1 C9 C14 103.08(18)
O1 C9 C8 109.0(2)
C14 C9 C8 114.3(2)
O1 C9 C10 108.17(18)
C14 C9 C10 110.18(19)
C8 C9 C10 111.7(2)
O5 C10 C11 122.5(2)
O5 C10 C9 120.8(2)
C11 C10 C9 116.7(2)
C12 C11 C10 112.7(2)
C12 C11 H11A 109.1
C10 C11 H11A 109.1
C12 C11 H11B 109.1
C10 C11 H11B 109.1
H11A C11 H11B 107.8
C11 C12 C16 108.3(2)
C11 C12 C13 110.6(2)
C16 C12 C13 88.05(18)
C11 C12 H12 115.5
C16 C12 H12 115.5
C13 C12 H12 115.5
C19 C13 C20 108.1(2)
C19 C13 C12 118.3(2)
C20 C13 C12 112.4(2)
C19 C13 C14 121.3(2)
C20 C13 C14 109.8(2)
C12 C13 C14 85.36(18)
C9 C14 C16 109.1(2)
C9 C14 C13 112.02(19)
C16 C14 C13 87.34(18)
C9 C14 H14 115.1
C16 C14 H14 115.1
C13 C14 H14 115.1
C3 C15 C5 85.91(19)
C3 C15 H15A 114.3
C5 C15 H15A 114.3
C3 C15 H15B 114.3
C5 C15 H15B 114.3
H15A C15 H15B 111.5
C12 C16 C14 86.74(18)
C12 C16 H16A 114.2
C14 C16 H16A 114.2
C12 C16 H16B 114.2
C14 C16 H16B 114.2
H16A C16 H16B 111.4
C4 C17 H17A 109.5
C4 C17 H17B 109.5
H17A C17 H17B 109.5
C4 C17 H17C 109.5
H17A C17 H17C 109.5
H17B C17 H17C 109.5
C4 C18 H18A 109.5
C4 C18 H18B 109.5
H18A C18 H18B 109.5
C4 C18 H18C 109.5
H18A C18 H18C 109.5
H18B C18 H18C 109.5
C13 C19 H19A 109.5
C13 C19 H19B 109.5
H19A C19 H19B 109.5
C13 C19 H19C 109.5
H19A C19 H19C 109.5
H19B C19 H19C 109.5
C13 C20 H20A 109.5
C13 C20 H20B 109.5
H20A C20 H20B 109.5
C13 C20 H20C 109.5
H20A C20 H20C 109.5
H20B C20 H20C 109.5
C9 O1 O2 108.54(16)
C1 O2 O1 106.23(16)
C6 O3 H3A 109.5

loop_
_geom_bond_atom_site_label_1
_geom_bond_atom_site_label_2
_geom_bond_distance
C1 O2 1.445(3)
C1 C2 1.546(3)
C1 C6 1.561(3)
C1 H1 1.0000
C2 C3 1.536(4)
C2 H2A 0.9900
C2 H2B 0.9900
C3 C15 1.550(3)
C3 C4 1.556(4)
C3 H3 1.0000
C4 C18 1.526(4)
C4 C17 1.537(4)
C4 C5 1.584(3)
C5 C6 1.547(3)
C5 C15 1.563(4)
C5 H5 1.0000
C6 O3 1.411(3)
C6 C7 1.544(3)
C7 O4 1.213(3)
C7 C8 1.508(3)
C8 C9 1.533(3)
C8 H8A 0.9900
C8 H8B 0.9900
C9 O1 1.451(3)
C9 C14 1.528(3)
C9 C10 1.560(3)
C10 O5 1.207(3)
C10 C11 1.526(3)
C11 C12 1.520(4)
C11 H11A 0.9900
C11 H11B 0.9900
C12 C16 1.548(4)
C12 C13 1.563(3)
C12 H12 1.0000
C13 C19 1.524(3)
C13 C20 1.532(4)
C13 C14 1.578(3)
C14 C16 1.553(3)
C14 H14 1.0000
C15 H15A 0.9900
C15 H15B 0.9900
C16 H16A 0.9900
C16 H16B 0.9900
C17 H17A 0.9800
C17 H17B 0.9800
C17 H17C 0.9800
C18 H18A 0.9800
C18 H18B 0.9800
C18 H18C 0.9800
C19 H19A 0.9800
C19 H19B 0.9800
C19 H19C 0.9800
C20 H20A 0.9800
C20 H20B 0.9800
C20 H20C 0.9800
O1 O2 1.472(2)
O3 H3A 0.8400
